data_2017554
loop_
_publ_author_name
'Belfguira, Nadia'
'Walha, Siwar'
'Ben Salah, Abdelhamid'
'Fransolet, Andr\'e Mathieu'
'Kabadou, Ahlem'

_publ_section_title
;
 The solid solution (Fe~0.81~Al~0.19~)(H~2~PO~4~)~3~ with a strong
 hydrogen bond
;
_journal_coeditor_code FN3041
_journal_issue 3
_journal_name_full 'Acta Crystallographica Section C'
_journal_page_first i33
_journal_page_last i36
_journal_paper_doi 10.1107/S0108270110001344
_journal_volume 66
_journal_year 2010
_chemical_formula_iupac '(Fe0.81 Al0.19) (H2 P O4)3'
_chemical_formula_moiety 'Al0.19 Fe0.81 H6 O12 P3'
_chemical_formula_sum 'Al0.19 Fe0.81 H6 O12 P3'
_chemical_formula_weight 341.32
_chemical_name_systematic
;
Iron aluminium tris(dihydrogenphosphate)
;
_space_group_IT_number 9
_symmetry_cell_setting monoclinic
_symmetry_space_group_name_Hall 'C -2yc'
_symmetry_space_group_name_H-M 'C 1 c 1'
_atom_sites_solution_hydrogens geom
_atom_sites_solution_primary direct
_atom_sites_solution_secondary difmap
_audit_creation_method SHELXL97
_cell_angle_alpha 90.00
_cell_angle_beta 98.000(10)
_cell_angle_gamma 90.00
_cell_formula_units_Z 4
_cell_length_a 11.7000(10)
_cell_length_b 15.5900(10)
_cell_length_c 5.0300(10)
_cell_measurement_reflns_used 25
_cell_measurement_temperature 293(2)
_cell_measurement_theta_max 26.86
_cell_measurement_theta_min 2.19
_cell_volume 908.6(2)
_computing_cell_refinement 'CAD-4 EXPRESS (Duisenberg, 1992; Mac\'i\<cek & Yordanov, 1992)'
_computing_data_collection 'CAD-4 EXPRESS (Duisenberg, 1992; Mac\'i\<cek & Yordanov, 1992)'
_computing_data_reduction 'MolEN (Fair, 1990)'
_computing_molecular_graphics 'DIAMOND (Brandenburg, 1999)'
_computing_publication_material 'WinGX (Farrugia, 1999)'
_computing_structure_refinement 'SHELXL97 (Sheldrick, 2008)'
_computing_structure_solution 'SHELXS97 (Sheldrick, 2008)'
_diffrn_ambient_temperature 293(2)
_diffrn_measured_fraction_theta_full 0.999
_diffrn_measured_fraction_theta_max 0.999
_diffrn_measurement_device_type 'Enraf--Nonius CAD-4'
_diffrn_measurement_method \w/2\q
_diffrn_radiation_monochromator graphite
_diffrn_radiation_source 'fine-focus sealed tube'
_diffrn_radiation_type MoK\a
_diffrn_radiation_wavelength 0.71073
_diffrn_reflns_av_R_equivalents 0.0000
_diffrn_reflns_av_sigmaI/netI 0.0349
_diffrn_reflns_limit_h_max 14
_diffrn_reflns_limit_h_min -14
_diffrn_reflns_limit_k_max 0
_diffrn_reflns_limit_k_min -19
_diffrn_reflns_limit_l_max 0
_diffrn_reflns_limit_l_min -6
_diffrn_reflns_number 1104
_diffrn_reflns_theta_full 26.86
_diffrn_reflns_theta_max 26.86
_diffrn_reflns_theta_min 2.19
_diffrn_standards_decay_% 0.4
_diffrn_standards_interval_time 120
_diffrn_standards_number 2
_exptl_absorpt_coefficient_mu 1.979
_exptl_absorpt_correction_T_max 0.754
_exptl_absorpt_correction_T_min 0.703
_exptl_absorpt_correction_type psi-scan
_exptl_absorpt_process_details '(North <i>et al.</i>,  1968)'
_exptl_crystal_colour grey
_exptl_crystal_density_diffrn 2.495
_exptl_crystal_density_method 'not measured'
_exptl_crystal_description parallelepiped
_exptl_crystal_F_000 682
_exptl_crystal_size_max 0.15
_exptl_crystal_size_mid 0.15
_exptl_crystal_size_min 0.1
_refine_diff_density_max 0.553
_refine_diff_density_min -0.640
_refine_ls_abs_structure_details 'Flack H D (1983), Acta Cryst. A39, 876-881'
_refine_ls_abs_structure_Flack 0.00(3)
_refine_ls_extinction_coef 0.0129(12)
_refine_ls_extinction_expression Fc^*^=kFc[1+0.001xFc^2^\l^3^/sin(2\q)]^-1/4^
_refine_ls_extinction_method 'SHELXL97 (Sheldrick, 2008)'
_refine_ls_goodness_of_fit_ref 1.042
_refine_ls_hydrogen_treatment mixed
_refine_ls_matrix_type full
_refine_ls_number_parameters 166
_refine_ls_number_reflns 1104
_refine_ls_number_restraints 10
_refine_ls_restrained_S_all 1.041
_refine_ls_R_factor_all 0.0318
_refine_ls_R_factor_gt 0.0287
_refine_ls_shift/su_max 0.001
_refine_ls_shift/su_mean 0.000
_refine_ls_structure_factor_coef Fsqd
_refine_ls_weighting_details 'calc w=1/[\s^2^(Fo^2^)+(0.0495P)^2^+0.0000P] where P=(Fo^2^+2Fc^2^)/3'
_refine_ls_weighting_scheme calc
_refine_ls_wR_factor_gt 0.0722
_refine_ls_wR_factor_ref 0.0740
_reflns_number_gt 1043
_reflns_number_total 1104
_reflns_threshold_expression I>2\s(I)
_cod_data_source_file fn3041.cif
_cod_data_source_block I
_cod_depositor_comments
;
 Removing the _chemical_melting_point data item since it contained the
 _chemical_formula_sum data item value and not the melting temperature.

 Antanas Vaitkus,
 2017-09-27
;
_cod_original_sg_symbol_H-M 'C c'
_cod_database_code 2017554
_cod_database_fobs_code 2017554

loop_
_symmetry_equiv_pos_as_xyz
'x, y, z'
'x, -y, z+1/2'
'x+1/2, y+1/2, z'
'x+1/2, -y+1/2, z+1/2'

loop_
_atom_site_type_symbol
_atom_site_label
_atom_site_fract_x
_atom_site_fract_y
_atom_site_fract_z
_atom_site_U_iso_or_equiv
_atom_site_adp_type
_atom_site_calc_flag
_atom_site_refinement_flags
_atom_site_occupancy
_atom_site_disorder_assembly
_atom_site_disorder_group
Fe Fe1 0.46063(8) 0.75449(5) 0.23372(15) 0.0096(2) Uani d P 0.807(7) . .
Al Al1 0.46063(8) 0.75449(5) 0.23372(15) 0.0096(2) Uani d P 0.193(7) . .
P P1 0.37457(11) 0.63448(9) 0.7039(2) 0.0120(3) Uani d . 1 . .
P P2 0.53144(11) 0.88680(8) -0.2360(3) 0.0130(3) Uani d . 1 . .
P P3 0.20471(11) 0.84607(8) 0.0622(2) 0.0133(3) Uani d . 1 . .
O O1 0.3675(3) 0.6782(2) 0.4335(8) 0.0176(8) Uani d . 1 . .
O O2 0.4614(3) 0.6688(2) 0.9336(8) 0.0159(8) Uani d . 1 . .
O O3 0.2543(3) 0.6315(3) 0.8050(8) 0.0198(8) Uani d D 1 . .
O O4 0.4093(4) 0.5375(3) 0.6550(9) 0.0228(9) Uani d D 1 . .
O O5 0.4751(4) 0.8412(3) -0.4858(8) 0.0230(9) Uani d . 1 . .
O O6 0.5559(3) 0.8332(3) 0.0183(8) 0.0171(8) Uani d . 1 . .
O O7 0.6462(3) 0.9328(3) -0.2820(9) 0.0222(9) Uani d D 1 . .
O O8 0.4504(3) 0.9632(3) -0.1694(8) 0.0188(8) Uani d D 1 . .
O O9 0.1072(3) 0.7987(3) -0.1014(9) 0.0262(10) Uani d . 1 . .
O O10 0.3224(3) 0.8093(3) 0.0430(8) 0.0184(8) Uani d . 1 . .
O O11 0.1871(4) 0.8523(3) 0.3654(9) 0.0246(9) Uani d D 1 . .
O O12 0.2029(4) 0.9444(3) -0.0223(12) 0.0297(9) Uani d D 1 . .
H H3 0.203(6) 0.618(5) 0.671(15) 0.050 Uiso d D 1 . .
H H4 0.418(7) 0.510(6) 0.800(13) 0.050 Uiso d D 1 . .
H H7 0.678(7) 0.927(5) -0.435(13) 0.050 Uiso d D 1 . .
H H8 0.438(6) 0.996(5) -0.315(14) 0.050 Uiso d D 1 . .
H H11 0.152(6) 0.903(4) 0.403(19) 0.050 Uiso d D 1 . .
H H12 0.222(7) 0.959(5) -0.192(11) 0.050 Uiso d D 1 . .

loop_
_atom_site_aniso_label
_atom_site_aniso_U_11
_atom_site_aniso_U_22
_atom_site_aniso_U_33
_atom_site_aniso_U_12
_atom_site_aniso_U_13
_atom_site_aniso_U_23
Fe1 0.0074(3) 0.0132(4) 0.0080(3) -0.0001(3) 0.0002(2) 0.0000(3)
Al1 0.0074(3) 0.0132(4) 0.0080(3) -0.0001(3) 0.0002(2) 0.0000(3)
P1 0.0111(6) 0.0142(6) 0.0109(6) -0.0013(5) 0.0020(5) -0.0005(5)
P2 0.0130(6) 0.0157(6) 0.0103(6) -0.0010(5) 0.0023(5) -0.0009(5)
P3 0.0093(6) 0.0165(6) 0.0138(6) -0.0008(5) 0.0010(5) -0.0003(5)
O1 0.0169(18) 0.0207(19) 0.0145(19) -0.0021(15) -0.0005(16) 0.0063(15)
O2 0.0129(17) 0.0198(18) 0.0145(18) -0.0012(15) 0.0003(15) -0.0035(16)
O3 0.0102(17) 0.035(2) 0.0147(18) -0.0014(16) 0.0020(15) 0.0018(17)
O4 0.027(2) 0.020(2) 0.021(2) 0.0025(16) 0.0028(18) -0.0005(17)
O5 0.027(2) 0.026(2) 0.015(2) -0.0036(16) -0.0007(18) -0.0060(17)
O6 0.0119(18) 0.025(2) 0.0144(19) -0.0034(15) 0.0015(16) 0.0028(15)
O7 0.0193(19) 0.027(2) 0.022(2) -0.0041(17) 0.0100(17) -0.0006(18)
O8 0.0196(19) 0.0198(19) 0.0179(18) 0.0010(15) 0.0055(17) -0.0009(16)
O9 0.0140(18) 0.041(3) 0.023(2) -0.0044(18) -0.0008(17) -0.0111(19)
O10 0.0107(17) 0.027(2) 0.0180(18) 0.0023(15) 0.0026(15) 0.0007(17)
O11 0.0197(19) 0.038(2) 0.017(2) -0.0033(17) 0.0055(17) -0.0053(18)
O12 0.031(2) 0.022(2) 0.039(2) 0.002(2) 0.0131(19) 0.006(2)

loop_
_atom_type_symbol
_atom_type_description
_atom_type_scat_dispersion_real
_atom_type_scat_dispersion_imag
_atom_type_scat_source
H H 0.0000 0.0000 'International Tables Vol C Tables 4.2.6.8 and 6.1.1.4'
Fe Fe 0.3463 0.8444 'International Tables Vol C Tables 4.2.6.8 and 6.1.1.4'
O O 0.0106 0.0060 'International Tables Vol C Tables 4.2.6.8 and 6.1.1.4'
P P 0.1023 0.0942 'International Tables Vol C Tables 4.2.6.8 and 6.1.1.4'
Al Al 0.0645 0.0514 'International Tables Vol C Tables 4.2.6.8 and 6.1.1.4'

loop_
_geom_angle_atom_site_label_1
_geom_angle_atom_site_label_2
_geom_angle_atom_site_label_3
_geom_angle_site_symmetry_1
_geom_angle_site_symmetry_3
_geom_angle
_geom_angle_publ_flag
O5 Fe1 O10 1_556 . 91.98(17) y
O5 Fe1 O1 1_556 . 92.76(18) y
O10 Fe1 O1 . . 92.04(17) y
O5 Fe1 O9 1_556 4_565 90.27(19) y
O10 Fe1 O9 . 4_565 174.9(2) y
O1 Fe1 O9 . 4_565 92.37(17) y
O5 Fe1 O2 1_556 1_554 174.10(19) y
O10 Fe1 O2 . 1_554 90.69(17) y
O1 Fe1 O2 . 1_554 92.40(16) y
O9 Fe1 O2 4_565 1_554 86.67(18) y
O5 Fe1 O6 1_556 . 88.21(17) y
O10 Fe1 O6 . . 87.29(17) y
O1 Fe1 O6 . . 178.84(18) y
O9 Fe1 O6 4_565 . 88.25(17) y
O2 Fe1 O6 1_554 . 86.66(17) y
O1 P1 O2 . . 118.1(2) y
O1 P1 O3 . . 111.5(2) y
O2 P1 O3 . . 107.4(2) y
O1 P1 O4 . . 105.7(2) y
O2 P1 O4 . . 107.0(2) y
O3 P1 O4 . . 106.4(2) y
O5 P2 O6 . . 116.7(2) y
O5 P2 O7 . . 112.0(3) y
O6 P2 O7 . . 108.1(2) y
O5 P2 O8 . . 108.9(2) y
O6 P2 O8 . . 106.4(2) y
O7 P2 O8 . . 103.7(2) y
O9 P3 O10 . . 114.1(2) y
O9 P3 O11 . . 111.7(2) y
O10 P3 O11 . . 109.3(2) y
O9 P3 O12 . . 110.2(3) y
O10 P3 O12 . . 109.1(3) y
O11 P3 O12 . . 101.6(3) y
P1 O1 Fe1 . . 139.6(2) y
P1 O2 Al1 . 1_556 136.6(2) y
P1 O2 Fe1 . 1_556 136.6(2) y
Al1 O2 Fe1 1_556 1_556 0.00(5) n
P1 O3 H3 . . 108(6) n
P1 O4 H4 . . 111(7) n
P2 O5 Al1 . 1_554 156.0(3) y
P2 O5 Fe1 . 1_554 156.0(3) y
Al1 O5 Fe1 1_554 1_554 0.00(4) n
P2 O6 Fe1 . . 135.7(2) y
P2 O7 H7 . . 123(6) n
P2 O8 H8 . . 107(6) n
P3 O9 Al1 . 4_464 169.0(3) y
P3 O9 Fe1 . 4_464 169.0(3) y
Al1 O9 Fe1 4_464 4_464 0.00(3) n
P3 O10 Fe1 . . 146.5(3) y
P3 O11 H11 . . 112(6) n
P3 O12 H12 . . 119(5) n

loop_
_geom_bond_atom_site_label_1
_geom_bond_atom_site_label_2
_geom_bond_site_symmetry_2
_geom_bond_distance
_geom_bond_publ_flag
Fe1 O5 1_556 1.945(4) y
Fe1 O10 . 1.958(4) y
Fe1 O1 . 1.979(4) y
Fe1 O9 4_565 1.980(4) y
Fe1 O2 1_554 2.017(4) y
Fe1 O6 . 2.063(4) y
P1 O1 . 1.513(4) y
P1 O2 . 1.525(4) y
P1 O3 . 1.563(4) y
P1 O4 . 1.593(4) y
P2 O5 . 1.512(4) y
P2 O6 . 1.521(4) y
P2 O7 . 1.567(4) y
P2 O8 . 1.587(4) y
P3 O9 . 1.504(4) y
P3 O10 . 1.507(4) y
P3 O11 . 1.570(4) y
P3 O12 . 1.590(4) y
O2 Al1 1_556 2.017(4) n
O2 Fe1 1_556 2.017(4) n
O3 H3 . 0.87(5) n
O4 H4 . 0.84(5) n
O5 Al1 1_554 1.945(4) n
O5 Fe1 1_554 1.945(4) n
O7 H7 . 0.90(5) n
O8 H8 . 0.89(5) n
O9 Al1 4_464 1.980(4) n
O9 Fe1 4_464 1.980(4) n
O11 H11 . 0.93(5) n
O12 H12 . 0.94(5) n

loop_
_geom_hbond_atom_site_label_D
_geom_hbond_atom_site_label_H
_geom_hbond_atom_site_label_A
_geom_hbond_site_symmetry_A
_geom_hbond_distance_DH
_geom_hbond_distance_HA
_geom_hbond_distance_DA
_geom_hbond_angle_DHA
_geom_hbond_publ_flag
O3 H3 O6 4_465 0.86(7) 1.94(7) 2.614(5) 134(7) yes
O3 H3 O7 4_465 0.86(7) 2.42(8) 3.207(6) 152(7) yes
O4 H4 O4 2_565 0.84(7) 1.95(7) 2.775(6) 167(8) yes
O7 H7 O3 4_563 0.91(7) 1.91(7) 2.765(6) 156(7) yes
O8 H8 O8 2_574 0.89(7) 1.92(7) 2.764(6) 159(7) yes
O11 H11 O12 2_575 0.92(7) 2.47(6) 3.220(7) 139(6) yes
O12 H12 O12 2_574 0.94(6) 2.23(7) 3.055(8) 146(7) yes
